data_1565468
loop_
_publ_author_name
'Hou, Yin-Ling'
'Han, Xue'
'Hu, Xin-Yan'
'Shen, Jie-Xuan'
'Wang, Jie'
'Shi, Ying'
'Ji, Jia'
'Hua, Yu-Peng'
'Wang, Wen-Min'

_publ_section_title
;
 Two LnIII4 (LnIII&#x00A0;=&#x00A0;Gd and Dy) clusters constructed by
 8-hydroxyquinoline schiff base and \b-diketonate coligand: Magnetic
 refrigeration property and single-molecule magnet behavior
;
_journal_name_full 'Inorganica Chimica Acta'
_journal_page_first 119290
_journal_paper_doi 10.1016/j.ica.2019.119290
_journal_volume 502
_journal_year 2020
_chemical_formula_moiety 'C164 H120 Gd4 N12 O16, 2(C2 H3 N)'
_chemical_formula_sum 'C168 H126 Gd4 N14 O16'
_chemical_formula_weight 3225.82
_space_group_crystal_system monoclinic
_space_group_IT_number 14
_space_group_name_Hall '-P 2ybc'
_space_group_name_H-M_alt 'P 1 21/c 1'
_atom_sites_solution_hydrogens mixed
_atom_sites_solution_primary iterative
_cell_angle_alpha 90
_cell_angle_beta 100.2417(14)
_cell_angle_gamma 90
_cell_formula_units_Z 2
_cell_length_a 14.4655(5)
_cell_length_b 19.6990(9)
_cell_length_c 24.7036(10)
_cell_measurement_reflns_used 9947
_cell_measurement_temperature 150(2)
_cell_measurement_theta_max 25.05
_cell_measurement_theta_min 2.39
_cell_volume 6927.3(5)
_computing_cell_refinement 'SAINT v8.37A (Bruker, 2015)'
_computing_data_reduction 'SAINT v8.37A (Bruker, 2015)'
_computing_molecular_graphics 'Olex2 (Dolomanov et al., 2009)'
_computing_publication_material 'Olex2 (Dolomanov et al., 2009)'
_computing_structure_refinement 'XL (Sheldrick, 2008)'
_computing_structure_solution
;
Superflip (Palatinus & Chapuis, 2007;Palatinus & van der Lee, 2008;
Palatinus et al., 2012)
;
_diffrn_ambient_temperature 150.01
_diffrn_measured_fraction_theta_full 0.999
_diffrn_measured_fraction_theta_max 0.999
_diffrn_measurement_device_type 'Bruker APEX-II CCD'
_diffrn_measurement_method '\f and \w scans'
_diffrn_radiation_type MoK\a
_diffrn_radiation_wavelength 0.71073
_diffrn_reflns_av_R_equivalents 0.1171
_diffrn_reflns_av_unetI/netI 0.0590
_diffrn_reflns_Laue_measured_fraction_full 0.999
_diffrn_reflns_Laue_measured_fraction_max 0.999
_diffrn_reflns_limit_h_max 16
_diffrn_reflns_limit_h_min -17
_diffrn_reflns_limit_k_max 24
_diffrn_reflns_limit_k_min -24
_diffrn_reflns_limit_l_max 30
_diffrn_reflns_limit_l_min -30
_diffrn_reflns_number 110008
_diffrn_reflns_point_group_measured_fraction_full 0.999
_diffrn_reflns_point_group_measured_fraction_max 0.999
_diffrn_reflns_theta_full 25.242
_diffrn_reflns_theta_max 26.021
_diffrn_reflns_theta_min 2.231
_diffrn_standards_number 0
_exptl_absorpt_coefficient_mu 1.963
_exptl_absorpt_correction_T_max 0.7454
_exptl_absorpt_correction_T_min 0.6238
_exptl_absorpt_correction_type multi-scan
_exptl_absorpt_process_details
;
SADABS-2016/2 (Bruker,2016/2) was used for absorption correction.
wR2(int) was 0.0858 before and 0.0676 after correction.
The Ratio of minimum to maximum transmission is 0.8369.
The \l/2 correction factor is Not present.
;
_exptl_crystal_colour colorless
_exptl_crystal_density_diffrn 1.547
_exptl_crystal_description block
_exptl_crystal_F_000 3232
_exptl_crystal_size_max 0.32
_exptl_crystal_size_mid 0.25
_exptl_crystal_size_min 0.16
_refine_diff_density_max 3.385
_refine_diff_density_min -1.280
_refine_diff_density_rms 0.153
_refine_ls_extinction_coef .
_refine_ls_extinction_method none
_refine_ls_goodness_of_fit_ref 1.063
_refine_ls_hydrogen_treatment mixed
_refine_ls_matrix_type full
_refine_ls_number_parameters 919
_refine_ls_number_reflns 13646
_refine_ls_number_restraints 15
_refine_ls_restrained_S_all 1.072
_refine_ls_R_factor_all 0.1097
_refine_ls_R_factor_gt 0.0608
_refine_ls_shift/su_max 0.002
_refine_ls_shift/su_mean 0.000
_refine_ls_structure_factor_coef Fsqd
_refine_ls_weighting_details 'w=1/[\s^2^(Fo^2^)+(0.0860P)^2^+27.7150P] where P=(Fo^2^+2Fc^2^)/3'
_refine_ls_weighting_scheme calc
_refine_ls_wR_factor_gt 0.1449
_refine_ls_wR_factor_ref 0.1784
_reflns_Friedel_coverage 0.000
_reflns_Friedel_fraction_full .
_reflns_Friedel_fraction_max .
_reflns_number_gt 8963
_reflns_number_total 13646
_reflns_threshold_expression 'I > 2\s(I)'
_cod_data_source_file ICA-2020-502-119290.cif
_cod_data_source_block 1
_cod_database_code 1565468
_shelx_space_group_comment
;
The symmetry employed for this shelxl refinement is uniquely defined
by the following loop, which should always be used as a source of
symmetry information in preference to the above space-group names.
They are only intended as comments.
;
_shelx_estimated_absorpt_t_max 0.744
_shelx_estimated_absorpt_t_min 0.572
_olex2_refinement_description
;
1. Fixed Uiso
 At 1.2 times of:
  All C(H) groups
 At 1.5 times of:
  All C(H,H,H) groups
2. Restrained distances
 O8-H8
 0.82 with sigma of 0.02
 H1-H15
 2.2 with sigma of 0.02
 H15-H1
 2.3 with sigma of 0.02
3. Uiso/Uaniso restraints and constraints
Uanis(N1) \\sim Ueq: with sigma of 0.01 and sigma for terminal atoms of 0.02
Uanis(C73) \\sim Ueq: with sigma of 0.01 and sigma for terminal atoms of 0.02
4.a Aromatic/amide H refined with riding coordinates:
 C23(H23), C66(H66), C42(H42), C47(H47), C37(H37), C36(H36), C18(H18),
 C46(H46), C39(H39), C72(H72), C41(H41), C24(H24), C65(H65), C80(H80), C70(H70),
  C62(H62), C38(H38), C71(H71), C14(H14), C25(H25), C17(H17), C34(H34),
 C48(H48), C75(H75), C22(H22), C3(H3), C15(H15), C49(H49), C63(H63), C35(H35),
 C50(H50), C52(H52), C26(H26), C1(H1), C4(H4), C58(H58), C51(H51), C28(H28),
 C11(H11), C27(H27), C61(H61), C60(H60), C10(H10), C59(H59), C13(H13), C2(H2),
 C12(H12)
4.b Idealised Me refined as rotating group:
 C78(H78A,H78B,H78C), C82(H82A,H82B,H82C), C77(H77A,H77B,H77C), C83(H83A,H83B,
 H83C), C73(H73A,H73B,H73C)
;

loop_
_space_group_symop_operation_xyz
'x, y, z'
'-x, y+1/2, -z+1/2'
'-x, -y, -z'
'x, -y-1/2, z-1/2'

loop_
_atom_site_label
_atom_site_type_symbol
_atom_site_fract_x
_atom_site_fract_y
_atom_site_fract_z
_atom_site_U_iso_or_equiv
_atom_site_adp_type
_atom_site_occupancy
_atom_site_site_symmetry_order
_atom_site_calc_flag
_atom_site_refinement_flags_posn
_atom_site_refinement_flags_adp
_atom_site_refinement_flags_occupancy
_atom_site_disorder_assembly
_atom_site_disorder_group
Gd2 Gd 0.00836(3) 0.08321(2) 0.45795(2) 0.03695(13) Uani 1 1 d . . . . .
Gd5 Gd -0.06113(3) 0.09767(2) 0.59001(2) 0.03941(13) Uani 1 1 d . . . . .
O2 O -0.0752(4) 0.1633(3) 0.5074(2) 0.0443(14) Uani 1 1 d . . . . .
O4 O -0.1146(5) 0.0908(3) 0.6725(2) 0.0564(17) Uani 1 1 d . . . . .
O3 O 0.0824(4) 0.1038(3) 0.5515(2) 0.0443(14) Uani 1 1 d . . . . .
O7 O -0.0027(4) 0.1647(3) 0.3896(2) 0.0497(15) Uani 1 1 d . . . . .
O6 O 0.1590(4) 0.1012(3) 0.4387(3) 0.0555(16) Uani 1 1 d . . . . .
N6 N 0.0805(5) 0.1353(3) 0.6570(3) 0.0414(16) Uani 1 1 d . . . . .
O5 O -0.2251(5) 0.0843(3) 0.5665(3) 0.0593(17) Uani 1 1 d . . . . .
O1 O -0.0100(4) 0.0094(2) 0.3807(2) 0.0388(12) Uani 1 1 d . . . . .
N2 N -0.1593(5) 0.0806(3) 0.4022(3) 0.0441(17) Uani 1 1 d . . . . .
C23 C -0.3086(7) 0.1308(6) 0.3731(6) 0.075(3) Uani 1 1 d . . . . .
H23 H -0.360563 0.154230 0.383020 0.090 Uiso 1 1 calc R . . . .
C43 C -0.0919(6) 0.2287(4) 0.5067(3) 0.0409(18) Uani 1 1 d . . . . .
C66 C 0.2448(7) 0.0782(5) 0.5691(4) 0.054(2) Uani 1 1 d . . . . .
H66 H 0.246422 0.070534 0.531318 0.065 Uiso 1 1 calc R . . . .
N3 N -0.1487(5) 0.4409(3) 0.5101(3) 0.0503(18) Uani 1 1 d . . . . .
C45 C -0.1341(6) 0.3307(4) 0.5550(4) 0.046(2) Uani 1 1 d . . . . .
C19 C -0.0787(7) 0.0265(4) 0.3379(3) 0.047(2) Uani 1 1 d . . . . .
C31 C -0.1239(6) 0.5552(4) 0.4771(4) 0.052(2) Uani 1 1 d . . . . .
C44 C -0.1119(6) 0.2610(4) 0.5547(4) 0.044(2) Uani 1 1 d . . . . .
C42 C -0.0916(7) 0.2694(4) 0.4604(4) 0.051(2) Uani 1 1 d . . . . .
H42 H -0.080045 0.249334 0.427256 0.061 Uiso 1 1 calc R . . . .
C47 C -0.1639(7) 0.3151(5) 0.6470(4) 0.059(2) Uani 1 1 d . . . . .
H47 H -0.181705 0.332791 0.679385 0.070 Uiso 1 1 calc R . . . .
N4 N -0.1116(5) 0.2201(3) 0.6006(3) 0.0494(18) Uani 1 1 d . . . . .
C37 C -0.2025(11) 0.6071(6) 0.6072(5) 0.096(4) Uani 1 1 d . . . . .
H37 H -0.212229 0.587502 0.640891 0.115 Uiso 1 1 calc R . . . .
C36 C -0.2203(12) 0.6766(7) 0.5982(6) 0.108(5) Uani 1 1 d . . . . .
H36 H -0.248209 0.702466 0.623476 0.130 Uiso 1 1 calc R . . . .
C21 C -0.2339(7) 0.0796(5) 0.3062(4) 0.058(3) Uani 1 1 d . . . . .
C20 C -0.1598(7) 0.0625(4) 0.3488(4) 0.050(2) Uani 1 1 d . . . . .
C40 C -0.1278(6) 0.3705(4) 0.5078(4) 0.046(2) Uani 1 1 d . . . . .
C18 C -0.0728(7) 0.0120(4) 0.2846(3) 0.051(2) Uani 1 1 d . . . . .
H18 H -0.018662 -0.009713 0.275900 0.061 Uiso 1 1 calc R . . . .
C33 C -0.1646(7) 0.6660(5) 0.5115(5) 0.066(3) Uani 1 1 d . . . . .
C46 C -0.1616(7) 0.3561(4) 0.6035(4) 0.059(2) Uani 1 1 d . . . . .
H46 H -0.178585 0.402515 0.605337 0.070 Uiso 1 1 calc R . . . .
C39 C -0.1093(6) 0.4816(4) 0.4812(4) 0.051(2) Uani 1 1 d . . . . .
H39 H -0.066570 0.462499 0.460402 0.061 Uiso 1 1 calc R . . . .
C68 C 0.1666(6) 0.1156(4) 0.6418(4) 0.045(2) Uani 1 1 d . . . . .
C72 C 0.0836(7) 0.1550(4) 0.7080(4) 0.057(2) Uani 1 1 d . . . . .
H72 H 0.026874 0.169011 0.718982 0.069 Uiso 1 1 calc R . . . .
C41 C -0.1079(7) 0.3391(4) 0.4620(4) 0.054(2) Uani 1 1 d . . . . .
H41 H -0.105143 0.365513 0.430185 0.065 Uiso 1 1 calc R . . . .
C24 C -0.2325(7) 0.1133(5) 0.4137(5) 0.061(3) Uani 1 1 d . . . . .
H24 H -0.233607 0.125467 0.450785 0.074 Uiso 1 1 calc R . . . .
C16 C -0.2278(8) 0.0626(5) 0.2526(5) 0.065(3) Uani 1 1 d . . . . .
C69 C 0.2489(6) 0.1105(4) 0.6793(4) 0.049(2) Uani 1 1 d . . . . .
C65 C 0.3262(6) 0.0688(5) 0.6080(4) 0.057(2) Uani 1 1 d . . . . .
H65 H 0.380995 0.051686 0.596517 0.069 Uiso 1 1 calc R . . . .
C67 C 0.1614(7) 0.0985(4) 0.5846(4) 0.046(2) Uani 1 1 d . . . . .
C80 C 0.1321(9) 0.1544(5) 0.3520(4) 0.069(3) Uani 1 1 d . . . . .
H80 H 0.157148 0.161265 0.319344 0.082 Uiso 1 1 calc R . . . .
N5 N 0.4096(6) 0.0757(5) 0.7053(4) 0.069(2) Uani 1 1 d . . . . .
C70 C 0.2467(7) 0.1323(5) 0.7348(4) 0.057(2) Uani 1 1 d . . . . .
H70 H 0.301678 0.129395 0.762193 0.068 Uiso 1 1 calc R . . . .
C62 C 0.5519(8) -0.1062(7) 0.7144(6) 0.084(4) Uani 1 1 d . . . . .
H62 H 0.511045 -0.094986 0.681131 0.101 Uiso 1 1 calc R . . . .
C38 C -0.1721(9) 0.5673(6) 0.5698(5) 0.078(3) Uani 1 1 d . . . . .
H38 H -0.162456 0.520280 0.577302 0.093 Uiso 1 1 calc R . . . .
C79 C 0.1903(8) 0.1222(5) 0.3964(4) 0.062(3) Uani 1 1 d . . . . .
C71 C 0.1676(8) 0.1563(5) 0.7474(4) 0.063(3) Uani 1 1 d . . . . .
H71 H 0.167211 0.174474 0.782968 0.076 Uiso 1 1 calc R . . . .
C32 C -0.1538(7) 0.5943(4) 0.5190(4) 0.059(3) Uani 1 1 d . . . . .
C30 C -0.1056(7) 0.5883(5) 0.4300(5) 0.058(3) Uani 1 1 d . . . . .
C14 C -0.4126(9) 0.1947(6) 0.1588(5) 0.078(3) Uani 1 1 d . . . . .
H14 H -0.359750 0.185126 0.186463 0.094 Uiso 1 1 calc R . . . .
C25 C -0.0780(8) 0.5522(6) 0.3845(5) 0.079(3) Uani 1 1 d . . . . .
H25 H -0.069717 0.504388 0.387036 0.095 Uiso 1 1 calc R . . . .
C17 C -0.1503(9) 0.0301(5) 0.2417(4) 0.069(3) Uani 1 1 d . . . . .
H17 H -0.147047 0.018933 0.204632 0.082 Uiso 1 1 calc R . . . .
C81 C 0.0427(9) 0.1766(5) 0.3519(4) 0.064(3) Uani 1 1 d . . . . .
C34 C -0.1463(7) 0.6968(5) 0.4643(5) 0.063(3) Uani 1 1 d . . . . .
H34 H -0.153589 0.744497 0.460137 0.075 Uiso 1 1 calc R . . . .
C48 C -0.1398(8) 0.2463(6) 0.6443(4) 0.069(3) Uani 1 1 d . . . . .
H48 H -0.143932 0.217694 0.674750 0.083 Uiso 1 1 calc R . . . .
C54 C 0.5859(8) 0.0653(7) 0.7843(5) 0.074(3) Uani 1 1 d . . . . .
C64 C 0.3293(7) 0.0838(5) 0.6629(4) 0.058(3) Uani 1 1 d . . . . .
C78 C 0.2938(9) 0.1122(7) 0.3976(6) 0.100(5) Uani 1 1 d . . . . .
H78A H 0.326801 0.111227 0.435833 0.150 Uiso 1 1 calc GR . . . .
H78B H 0.318071 0.149696 0.378088 0.150 Uiso 1 1 calc GR . . . .
H78C H 0.303966 0.069186 0.379607 0.150 Uiso 1 1 calc GR . . . .
C75 C -0.2788(9) 0.0734(7) 0.6502(6) 0.093(4) Uani 1 1 d . . . . .
H75 H -0.333572 0.067134 0.665895 0.112 Uiso 1 1 calc R . . . .
C22 C -0.3093(8) 0.1152(6) 0.3206(6) 0.078(4) Uani 1 1 d . . . . .
H22 H -0.360881 0.128140 0.293105 0.094 Uiso 1 1 calc R . . . .
C7 C -0.4295(7) 0.0714(5) 0.1352(4) 0.060(3) Uani 1 1 d . . . . .
C29 C -0.1181(7) 0.6601(5) 0.4240(5) 0.066(3) Uani 1 1 d . . . . .
C3 C -0.5801(11) -0.0795(9) 0.0309(6) 0.101(5) Uani 1 1 d . . . . .
H3 H -0.613022 -0.113045 0.007328 0.121 Uiso 1 1 calc R . . . .
N1 N -0.3012(8) 0.0834(5) 0.2114(5) 0.100(4) Uani 1 1 d . U . . .
C15 C -0.3481(7) 0.0543(5) 0.1810(5) 0.069(3) Uani 1 1 d . . . . .
H15 H -0.335359 0.006993 0.183535 0.083 Uiso 1 1 calc DR . . . .
C74 C -0.1957(11) 0.0805(7) 0.6864(6) 0.093(4) Uani 1 1 d . . . . .
C49 C 0.5667(8) 0.1350(6) 0.7768(5) 0.078(3) Uani 1 1 d . . . . .
H49 H 0.520307 0.149214 0.746707 0.094 Uiso 1 1 calc R . . . .
C9 C -0.5362(9) 0.1578(7) 0.0857(6) 0.081(4) Uani 1 1 d . . . . .
C63 C 0.4681(7) 0.0272(6) 0.7026(5) 0.068(3) Uani 1 1 d . . . . .
H63 H 0.459272 -0.000675 0.670730 0.081 Uiso 1 1 calc R . . . .
C55 C 0.5472(7) 0.0134(6) 0.7464(5) 0.068(3) Uani 1 1 d . . . . .
C35 C -0.1971(11) 0.7066(5) 0.5528(5) 0.096(5) Uani 1 1 d . . . . .
H35 H -0.202466 0.754459 0.548274 0.115 Uiso 1 1 calc R . . . .
C50 C 0.6142(9) 0.1843(7) 0.8126(5) 0.091(4) Uani 1 1 d . . . . .
H50 H 0.601400 0.231119 0.805826 0.109 Uiso 1 1 calc R . . . .
C8 C -0.4582(7) 0.1405(6) 0.1276(5) 0.067(3) Uani 1 1 d . . . . .
C76 C -0.2916(8) 0.0743(6) 0.5940(6) 0.079(3) Uani 1 1 d . . . . .
C52 C 0.6990(9) 0.0965(8) 0.8683(5) 0.090(4) Uani 1 1 d . . . . .
H52 H 0.742102 0.083547 0.900310 0.108 Uiso 1 1 calc R . . . .
C56 C 0.5795(7) -0.0546(7) 0.7528(5) 0.072(3) Uani 1 1 d . . . . .
C26 C -0.0634(9) 0.5849(7) 0.3376(6) 0.088(4) Uani 1 1 d . . . . .
H26 H -0.045128 0.559433 0.308583 0.106 Uiso 1 1 calc R . . . .
C53 C 0.6551(8) 0.0457(7) 0.8320(5) 0.079(3) Uani 1 1 d . . . . .
C6 C -0.4772(8) 0.0209(6) 0.1026(5) 0.070(3) Uani 1 1 d . . . . .
C5 C -0.5586(8) 0.0396(7) 0.0599(5) 0.079(3) Uani 1 1 d . . . . .
C1 C -0.4575(8) -0.0518(6) 0.1041(5) 0.077(3) Uani 1 1 d . . . . .
H1 H -0.406174 -0.066680 0.130989 0.092 Uiso 1 1 calc DR . . . .
C4 C -0.6054(9) -0.0125(9) 0.0255(5) 0.099(5) Uani 1 1 d . . . . .
H4 H -0.656654 -0.000165 -0.002399 0.119 Uiso 1 1 calc R . . . .
C58 C 0.6787(8) -0.0213(7) 0.8407(6) 0.081(4) Uani 1 1 d . . . . .
H58 H 0.719723 -0.033480 0.873730 0.098 Uiso 1 1 calc R . . . .
C51 C 0.6802(9) 0.1644(9) 0.8581(5) 0.095(4) Uani 1 1 d . . . . .
H51 H 0.712321 0.197774 0.882164 0.114 Uiso 1 1 calc R . . . .
O8 O -0.0811(4) 0.0227(3) 0.5156(2) 0.0374(12) Uani 1 1 d D . . . .
C57 C 0.6447(8) -0.0727(8) 0.8029(6) 0.082(4) Uani 1 1 d . . . . .
C82 C -0.0096(11) 0.2172(7) 0.3041(5) 0.106(5) Uani 1 1 d . . . . .
H82A H -0.065450 0.192040 0.286638 0.159 Uiso 1 1 calc GR . . . .
H82B H 0.031462 0.225084 0.277137 0.159 Uiso 1 1 calc GR . . . .
H82C H -0.028775 0.260945 0.317493 0.159 Uiso 1 1 calc GR . . . .
C28 C -0.0992(9) 0.6920(7) 0.3744(6) 0.089(4) Uani 1 1 d . . . . .
H28 H -0.103712 0.739985 0.371296 0.106 Uiso 1 1 calc R . . . .
C11 C -0.5676(9) 0.2253(8) 0.0775(7) 0.097(4) Uani 1 1 d . . . . .
H11 H -0.620492 0.235142 0.049913 0.116 Uiso 1 1 calc R . . . .
C27 C -0.0751(10) 0.6559(8) 0.3319(7) 0.102(5) Uani 1 1 d . . . . .
H27 H -0.066366 0.678066 0.299019 0.123 Uiso 1 1 calc R . . . .
C77 C -0.3891(9) 0.0637(8) 0.5592(7) 0.122(6) Uani 1 1 d . . . . .
H77A H -0.407705 0.104599 0.537313 0.184 Uiso 1 1 calc GR . . . .
H77B H -0.434595 0.054882 0.583347 0.184 Uiso 1 1 calc GR . . . .
H77C H -0.387437 0.024928 0.534520 0.184 Uiso 1 1 calc GR . . . .
C84 C 0.5710(11) 0.2246(8) 0.4731(7) 0.103(4) Uani 1 1 d . . . . .
N7 N 0.5076(9) 0.2089(9) 0.4398(7) 0.147(6) Uani 1 1 d . . . . .
C61 C 0.5810(9) -0.1725(8) 0.7225(7) 0.105(5) Uani 1 1 d . . . . .
H61 H 0.560976 -0.205702 0.695077 0.126 Uiso 1 1 calc R . . . .
C60 C 0.6409(12) -0.1909(9) 0.7720(8) 0.113(5) Uani 1 1 d . . . . .
H60 H 0.660960 -0.236561 0.778645 0.136 Uiso 1 1 calc R . . . .
C10 C -0.5842(8) 0.1074(7) 0.0543(5) 0.083(4) Uani 1 1 d . . . . .
H10 H -0.637316 0.119478 0.027509 0.099 Uiso 1 1 calc R . . . .
C59 C 0.6693(10) -0.1412(10) 0.8102(8) 0.116(6) Uani 1 1 d . . . . .
H59 H 0.708140 -0.154077 0.843831 0.139 Uiso 1 1 calc R . . . .
C13 C -0.4421(11) 0.2609(7) 0.1505(6) 0.105(5) Uani 1 1 d . . . . .
H13 H -0.409973 0.296565 0.171998 0.126 Uiso 1 1 calc R . . . .
C2 C -0.5021(10) -0.0976(7) 0.0732(5) 0.093(4) Uani 1 1 d . . . . .
H2 H -0.483593 -0.143804 0.078148 0.112 Uiso 1 1 calc R . . . .
C12 C -0.5241(12) 0.2753(8) 0.1078(7) 0.116(6) Uani 1 1 d . . . . .
H12 H -0.546062 0.320648 0.101913 0.139 Uiso 1 1 calc R . . . .
C83 C 0.6527(9) 0.2434(8) 0.5145(6) 0.110(5) Uani 1 1 d . . . . .
H83A H 0.685176 0.281860 0.501071 0.166 Uiso 1 1 calc GR . . . .
H83B H 0.695737 0.204661 0.521405 0.166 Uiso 1 1 calc GR . . . .
H83C H 0.631854 0.256160 0.548741 0.166 Uiso 1 1 calc GR . . . .
C73 C -0.1886(12) 0.0801(9) 0.7497(6) 0.129(6) Uani 1 1 d . U . . .
H73A H -0.193077 0.033296 0.762482 0.194 Uiso 1 1 calc GR . . . .
H73B H -0.239986 0.107079 0.759679 0.194 Uiso 1 1 calc GR . . . .
H73C H -0.128278 0.099628 0.767085 0.194 Uiso 1 1 calc GR . . . .
H8 H -0.1371(17) 0.016(4) 0.511(3) 0.03(2) Uiso 1 1 d D . . . .

loop_
_atom_site_aniso_label
_atom_site_aniso_U_11
_atom_site_aniso_U_22
_atom_site_aniso_U_33
_atom_site_aniso_U_23
_atom_site_aniso_U_13
_atom_site_aniso_U_12
Gd2 0.0522(3) 0.0285(2) 0.0308(2) 0.00511(15) 0.00915(17) -0.00469(16)
Gd5 0.0527(3) 0.0316(2) 0.0360(2) 0.00450(16) 0.01362(19) -0.00133(17)
O2 0.068(4) 0.026(3) 0.041(3) 0.006(2) 0.013(3) 0.001(2)
O4 0.068(4) 0.068(4) 0.041(4) 0.012(3) 0.029(3) 0.012(3)
O3 0.052(4) 0.040(3) 0.040(3) -0.002(2) 0.008(3) -0.011(3)
O7 0.078(4) 0.035(3) 0.036(3) 0.013(2) 0.009(3) -0.007(3)
O6 0.058(4) 0.051(4) 0.061(4) 0.005(3) 0.020(3) -0.010(3)
N6 0.057(4) 0.028(3) 0.038(4) 0.004(3) 0.008(3) 0.003(3)
O5 0.058(4) 0.051(4) 0.070(5) 0.004(3) 0.013(4) 0.000(3)
O1 0.055(3) 0.028(3) 0.033(3) 0.006(2) 0.008(3) 0.001(2)
N2 0.044(4) 0.038(4) 0.048(4) 0.011(3) 0.005(3) -0.001(3)
C23 0.047(6) 0.067(7) 0.108(10) 0.031(7) 0.005(6) 0.010(5)
C43 0.041(5) 0.039(4) 0.043(5) 0.002(4) 0.009(4) -0.003(3)
C66 0.053(6) 0.058(6) 0.049(5) -0.001(4) 0.004(5) -0.015(4)
N3 0.056(5) 0.029(4) 0.062(5) -0.001(3) 0.001(4) 0.002(3)
C45 0.056(5) 0.033(4) 0.047(5) -0.003(4) 0.004(4) 0.001(4)
C19 0.072(6) 0.032(4) 0.037(5) 0.005(3) 0.008(4) -0.009(4)
C31 0.046(5) 0.039(5) 0.066(6) 0.005(4) -0.004(4) -0.003(4)
C44 0.049(5) 0.036(4) 0.049(5) -0.001(4) 0.013(4) -0.010(4)
C42 0.072(6) 0.037(5) 0.046(5) 0.000(4) 0.014(5) 0.001(4)
C47 0.082(7) 0.045(5) 0.056(6) -0.005(4) 0.032(5) 0.000(5)
N4 0.062(5) 0.039(4) 0.049(4) -0.001(3) 0.016(4) -0.004(3)
C37 0.172(14) 0.066(8) 0.054(7) -0.011(6) 0.030(8) 0.009(8)
C36 0.179(16) 0.060(8) 0.083(9) -0.008(7) 0.017(10) 0.025(9)
C21 0.066(6) 0.047(5) 0.056(6) 0.026(4) -0.006(5) -0.008(5)
C20 0.061(6) 0.036(5) 0.051(5) 0.014(4) 0.009(5) -0.011(4)
C40 0.052(5) 0.033(4) 0.051(5) 0.003(4) 0.003(4) 0.002(4)
C18 0.077(6) 0.032(4) 0.041(5) 0.008(4) 0.005(5) -0.001(4)
C33 0.064(7) 0.045(6) 0.079(8) -0.013(5) -0.016(6) -0.005(5)
C46 0.070(6) 0.032(5) 0.075(7) -0.002(4) 0.018(5) 0.007(4)
C39 0.054(6) 0.034(5) 0.065(6) 0.003(4) 0.008(5) -0.003(4)
C68 0.059(6) 0.027(4) 0.048(5) 0.004(3) 0.000(4) -0.007(4)
C72 0.067(6) 0.042(5) 0.061(6) -0.003(4) 0.010(5) 0.003(4)
C41 0.067(6) 0.038(5) 0.055(6) 0.010(4) 0.005(5) 0.002(4)
C24 0.057(6) 0.054(6) 0.073(7) 0.019(5) 0.011(5) 0.001(5)
C16 0.071(7) 0.044(6) 0.069(7) 0.025(5) -0.016(6) -0.017(5)
C69 0.053(6) 0.036(4) 0.056(6) 0.002(4) 0.000(5) -0.005(4)
C65 0.040(5) 0.069(6) 0.062(6) 0.005(5) 0.008(5) -0.009(4)
C67 0.066(6) 0.032(4) 0.042(5) 0.006(3) 0.016(5) -0.005(4)
C80 0.121(10) 0.046(6) 0.046(6) 0.001(4) 0.034(6) -0.017(6)
N5 0.048(5) 0.083(6) 0.071(6) 0.006(5) 0.000(4) -0.009(4)
C70 0.059(6) 0.047(5) 0.056(6) 0.002(4) -0.010(5) -0.003(4)
C62 0.056(7) 0.085(9) 0.112(11) 0.017(8) 0.019(7) 0.010(6)
C38 0.113(10) 0.051(6) 0.066(7) -0.004(5) 0.006(7) 0.002(6)
C79 0.080(7) 0.045(5) 0.070(7) -0.014(5) 0.034(6) -0.020(5)
C71 0.084(8) 0.046(5) 0.050(6) -0.005(4) -0.013(5) 0.006(5)
C32 0.065(6) 0.037(5) 0.066(7) 0.001(4) -0.011(5) 0.000(4)
C30 0.046(5) 0.053(6) 0.073(7) 0.014(5) 0.003(5) -0.009(4)
C14 0.082(8) 0.069(7) 0.086(9) 0.017(6) 0.020(7) 0.022(6)
C25 0.089(8) 0.068(7) 0.082(8) 0.017(6) 0.021(7) -0.010(6)
C17 0.116(10) 0.049(6) 0.033(5) 0.011(4) -0.007(6) -0.020(6)
C81 0.111(9) 0.037(5) 0.049(6) 0.005(4) 0.027(6) -0.015(5)
C34 0.054(6) 0.042(5) 0.086(8) 0.013(5) -0.003(6) -0.007(4)
C48 0.078(7) 0.071(7) 0.066(7) -0.007(5) 0.035(6) -0.010(6)
C54 0.054(6) 0.110(10) 0.056(7) 0.010(6) 0.003(5) -0.013(6)
C64 0.053(6) 0.055(6) 0.061(6) 0.009(5) -0.002(5) -0.016(4)
C78 0.084(9) 0.093(9) 0.140(13) 0.017(9) 0.065(9) -0.001(7)
C75 0.060(8) 0.121(11) 0.110(11) 0.045(9) 0.049(8) 0.012(7)
C22 0.057(7) 0.071(8) 0.099(10) 0.034(7) -0.003(7) 0.000(6)
C7 0.053(6) 0.064(6) 0.062(6) 0.005(5) 0.003(5) -0.001(5)
C29 0.062(6) 0.048(6) 0.085(8) 0.021(5) 0.006(6) -0.013(5)
C3 0.095(10) 0.137(14) 0.064(8) 0.000(8) -0.008(7) -0.032(9)
N1 0.115(7) 0.070(6) 0.088(6) 0.022(5) -0.057(5) -0.021(5)
C15 0.065(7) 0.046(6) 0.087(8) 0.015(5) -0.007(6) 0.005(5)
C74 0.114(11) 0.092(9) 0.094(10) 0.029(7) 0.079(9) 0.015(8)
C49 0.069(8) 0.081(8) 0.080(8) 0.005(7) -0.002(6) 0.009(6)
C9 0.069(8) 0.084(9) 0.096(9) 0.037(7) 0.027(7) 0.021(6)
C63 0.047(6) 0.084(8) 0.072(7) 0.007(6) 0.011(5) -0.002(5)
C55 0.046(6) 0.090(8) 0.069(7) 0.025(6) 0.008(5) -0.001(5)
C35 0.166(13) 0.034(6) 0.076(8) -0.006(5) -0.014(9) 0.005(7)
C50 0.083(9) 0.101(10) 0.079(9) -0.003(7) -0.008(7) 0.004(7)
C8 0.063(7) 0.067(7) 0.070(7) 0.020(6) 0.011(6) 0.014(5)
C76 0.068(8) 0.068(7) 0.107(10) 0.022(7) 0.033(7) 0.007(6)
C52 0.072(8) 0.127(12) 0.060(8) -0.010(8) -0.018(6) -0.004(8)
C56 0.044(6) 0.092(9) 0.084(8) 0.021(7) 0.018(6) -0.001(6)
C26 0.097(9) 0.091(9) 0.083(9) 0.019(7) 0.033(7) -0.014(7)
C53 0.051(6) 0.106(10) 0.082(8) 0.025(7) 0.015(6) 0.011(6)
C6 0.071(7) 0.072(7) 0.064(7) 0.017(6) 0.000(6) -0.009(6)
C5 0.060(7) 0.108(10) 0.066(7) 0.023(7) 0.004(6) -0.012(7)
C1 0.073(8) 0.077(8) 0.076(8) 0.005(6) 0.005(6) -0.010(6)
C4 0.072(9) 0.149(15) 0.068(8) 0.023(9) -0.011(7) -0.034(9)
C58 0.047(6) 0.109(11) 0.084(9) 0.015(8) 0.003(6) 0.000(6)
C51 0.073(9) 0.132(13) 0.077(9) -0.005(9) 0.001(7) 0.010(8)
O8 0.041(4) 0.034(3) 0.039(3) 0.008(2) 0.011(3) -0.006(2)
C57 0.047(6) 0.110(10) 0.092(9) 0.042(8) 0.024(6) 0.018(6)
C82 0.168(14) 0.093(10) 0.052(7) 0.044(7) 0.001(8) -0.034(9)
C28 0.078(8) 0.074(8) 0.107(11) 0.049(8) -0.002(8) -0.016(6)
C11 0.080(9) 0.087(10) 0.124(12) 0.039(9) 0.023(8) 0.033(8)
C27 0.105(11) 0.104(12) 0.102(11) 0.040(9) 0.028(9) -0.014(9)
C77 0.055(8) 0.115(12) 0.190(18) 0.038(12) 0.002(9) -0.010(7)
C84 0.081(10) 0.109(12) 0.124(13) 0.000(10) 0.032(9) -0.005(8)
N7 0.082(9) 0.201(17) 0.147(13) -0.017(12) -0.011(9) -0.018(10)
C61 0.070(9) 0.099(11) 0.149(14) 0.023(10) 0.027(9) 0.006(8)
C60 0.106(12) 0.088(11) 0.152(16) 0.021(11) 0.042(12) 0.033(9)
C10 0.054(7) 0.106(10) 0.081(9) 0.039(8) -0.006(6) 0.006(7)
C59 0.081(10) 0.132(15) 0.141(15) 0.043(12) 0.034(10) 0.043(10)
C13 0.125(12) 0.072(9) 0.121(12) 0.028(8) 0.029(10) 0.034(8)
C2 0.108(11) 0.098(10) 0.072(9) -0.014(7) 0.012(8) -0.034(8)
C12 0.127(13) 0.078(10) 0.153(16) 0.029(10) 0.057(12) 0.047(10)
C83 0.072(9) 0.114(12) 0.136(13) -0.001(10) -0.006(9) -0.007(8)
C73 0.137(11) 0.180(14) 0.093(9) 0.044(9) 0.079(9) 0.016(10)

loop_
_atom_type_symbol
_atom_type_description
_atom_type_scat_dispersion_real
_atom_type_scat_dispersion_imag
_atom_type_scat_source
C C 0.0033 0.0016 'International Tables Vol C Tables 4.2.6.8 and 6.1.1.4'
H H 0.0000 0.0000 'International Tables Vol C Tables 4.2.6.8 and 6.1.1.4'
Gd Gd -0.1653 3.9035 'International Tables Vol C Tables 4.2.6.8 and 6.1.1.4'
N N 0.0061 0.0033 'International Tables Vol C Tables 4.2.6.8 and 6.1.1.4'
O O 0.0106 0.0060 'International Tables Vol C Tables 4.2.6.8 and 6.1.1.4'

loop_
_geom_angle_atom_site_label_1
_geom_angle_atom_site_label_2
_geom_angle_atom_site_label_3
_geom_angle
_geom_angle_site_symmetry_1
_geom_angle_site_symmetry_3
Gd5 Gd2 Gd2 54.949(11) 3_556 3_556
Gd5 Gd2 Gd2 61.988(12) . 3_556
Gd5 Gd2 Gd5 116.937(11) . 3_556
O2 Gd2 Gd2 101.13(12) . 3_556
O2 Gd2 Gd5 41.53(12) . .
O2 Gd2 Gd5 152.75(12) . 3_556
O2 Gd2 N2 77.1(2) . .
O3 Gd2 Gd2 71.90(13) . 3_556
O3 Gd2 Gd5 42.42(14) . .
O3 Gd2 Gd5 111.77(14) . 3_556
O3 Gd2 O2 65.53(19) . .
O3 Gd2 N2 137.4(2) . .
O3 Gd2 O8 73.05(19) . .
O7 Gd2 Gd2 164.97(14) . 3_556
O7 Gd2 Gd5 113.97(15) . 3_556
O7 Gd2 Gd5 127.85(15) . .
O7 Gd2 O2 86.61(19) . .
O7 Gd2 O3 123.13(19) . .
O7 Gd2 O6 72.1(2) . .
O7 Gd2 O1 81.61(19) . .
O7 Gd2 N2 71.7(2) . .
O7 Gd2 O8 141.2(2) . 3_556
O7 Gd2 O8 143.2(2) . .
O6 Gd2 Gd2 112.52(16) . 3_556
O6 Gd2 Gd5 80.57(15) . 3_556
O6 Gd2 Gd5 126.42(17) . .
O6 Gd2 O2 124.4(2) . .
O6 Gd2 O3 84.1(2) . .
O6 Gd2 O1 84.5(2) . .
O6 Gd2 N2 136.0(2) . .
O6 Gd2 O8 144.6(2) . .
O6 Gd2 O8 78.8(2) . 3_556
O1 Gd2 Gd2 84.59(12) . 3_556
O1 Gd2 Gd5 140.26(12) . .
O1 Gd2 Gd5 36.07(12) . 3_556
O1 Gd2 O2 143.33(19) . .
O1 Gd2 O3 147.45(18) . .
O1 Gd2 N2 66.3(2) . .
O1 Gd2 O8 100.24(18) . .
N2 Gd2 Gd2 97.26(14) . 3_556
N2 Gd2 Gd5 95.63(17) . .
N2 Gd2 Gd5 92.10(16) . 3_556
O8 Gd2 Gd2 34.84(13) . 3_556
O8 Gd2 Gd2 35.30(13) 3_556 3_556
O8 Gd2 Gd5 90.09(13) 3_556 .
O8 Gd2 Gd5 40.02(13) . .
O8 Gd2 Gd5 34.36(13) 3_556 3_556
O8 Gd2 Gd5 83.18(13) . 3_556
O8 Gd2 O2 69.98(18) . .
O8 Gd2 O2 131.62(17) 3_556 .
O8 Gd2 O3 77.50(19) 3_556 .
O8 Gd2 O1 70.41(18) 3_556 .
O8 Gd2 N2 117.4(2) 3_556 .
O8 Gd2 N2 75.6(2) . .
O8 Gd2 O8 70.1(2) 3_556 .
Gd2 Gd5 Gd2 63.063(11) . 3_556
O2 Gd5 Gd2 42.54(13) . .
O2 Gd5 Gd2 103.12(13) . 3_556
O2 Gd5 O3 65.7(2) . .
O2 Gd5 N6 109.8(2) . .
O2 Gd5 O1 134.27(18) . 3_556
O2 Gd5 N4 66.1(2) . .
O4 Gd5 Gd2 109.35(15) . 3_556
O4 Gd5 Gd2 171.47(16) . .
O4 Gd5 O2 142.5(2) . .
O4 Gd5 O3 142.2(2) . .
O4 Gd5 N6 78.3(2) . .
O4 Gd5 O5 74.4(2) . .
O4 Gd5 O1 82.81(19) . 3_556
O4 Gd5 N4 79.5(2) . .
O4 Gd5 O8 130.1(2) . .
O3 Gd5 Gd2 72.40(13) . 3_556
O3 Gd5 Gd2 41.69(13) . .
O3 Gd5 N6 65.8(2) . .
O3 Gd5 N4 105.9(2) . .
N6 Gd5 Gd2 106.95(15) . 3_556
N6 Gd5 Gd2 107.15(16) . .
N6 Gd5 N4 82.4(2) . .
O5 Gd5 Gd2 101.52(18) . .
O5 Gd5 Gd2 93.83(15) . 3_556
O5 Gd5 O2 85.5(2) . .
O5 Gd5 O3 143.2(2) . .
O5 Gd5 N6 149.9(2) . .
O5 Gd5 O1 109.6(2) . 3_556
O5 Gd5 N4 80.6(2) . .
O1 Gd5 Gd2 35.63(12) 3_556 3_556
O1 Gd5 Gd2 91.74(12) 3_556 .
O1 Gd5 O3 79.17(18) 3_556 .
O1 Gd5 N6 78.74(19) 3_556 .
O1 Gd5 N4 156.3(2) 3_556 .
N4 Gd5 Gd2 168.03(17) . 3_556
N4 Gd5 Gd2 107.46(16) . .
O8 Gd5 Gd2 35.04(13) . 3_556
O8 Gd5 Gd2 41.43(12) . .
O8 Gd5 O2 71.93(18) . .
O8 Gd5 O3 73.63(18) . .
O8 Gd5 N6 132.7(2) . .
O8 Gd5 O5 76.0(2) . .
O8 Gd5 O1 70.65(18) . 3_556
O8 Gd5 N4 133.0(2) . .
Gd5 O2 Gd2 95.93(18) . .
C43 O2 Gd2 137.3(5) . .
C43 O2 Gd5 121.9(5) . .
C74 O4 Gd5 134.7(8) . .
Gd2 O3 Gd5 95.9(2) . .
C67 O3 Gd2 142.4(5) . .
C67 O3 Gd5 118.0(5) . .
C81 O7 Gd2 133.9(7) . .
C79 O6 Gd2 133.9(7) . .
C68 N6 Gd5 113.5(5) . .
C72 N6 Gd5 127.3(6) . .
C72 N6 C68 116.9(8) . .
C76 O5 Gd5 134.6(8) . .
Gd2 O1 Gd5 108.3(2) . 3_556
C19 O1 Gd2 115.8(5) . .
C19 O1 Gd5 131.8(5) . 3_556
C20 N2 Gd2 111.4(6) . .
C24 N2 Gd2 126.6(7) . .
C24 N2 C20 118.1(8) . .
C22 C23 C24 120.8(11) . .
O2 C43 C44 119.6(7) . .
O2 C43 C42 123.2(7) . .
C42 C43 C44 117.2(8) . .
C67 C66 C65 121.1(9) . .
C39 N3 C40 118.1(8) . .
C44 C45 C40 119.0(8) . .
C44 C45 C46 116.5(8) . .
C46 C45 C40 124.5(8) . .
O1 C19 C20 119.0(7) . .
O1 C19 C18 122.5(8) . .
C18 C19 C20 118.5(8) . .
C32 C31 C39 123.1(9) . .
C30 C31 C39 118.2(9) . .
C30 C31 C32 118.7(9) . .
C45 C44 C43 121.4(8) . .
N4 C44 C43 116.7(7) . .
N4 C44 C45 121.8(8) . .
C41 C42 C43 121.1(8) . .
C46 C47 C48 120.0(9) . .
C44 N4 Gd5 115.1(5) . .
C48 N4 Gd5 126.0(7) . .
C48 N4 C44 118.8(8) . .
C38 C37 C36 122.2(13) . .
C35 C36 C37 119.3(13) . .
C16 C21 C20 119.2(10) . .
C16 C21 C22 123.5(10) . .
C22 C21 C20 117.3(11) . .
N2 C20 C19 116.5(8) . .
N2 C20 C21 122.2(9) . .
C21 C20 C19 121.2(9) . .
C45 C40 N3 117.4(8) . .
C41 C40 N3 123.6(8) . .
C41 C40 C45 118.9(8) . .
C19 C18 C17 118.9(10) . .
C32 C33 C35 120.1(11) . .
C34 C33 C32 120.6(11) . .
C34 C33 C35 119.3(10) . .
C47 C46 C45 120.8(8) . .
N3 C39 C31 126.1(9) . .
N6 C68 C67 115.3(8) . .
C69 C68 N6 122.6(8) . .
C69 C68 C67 122.0(9) . .
N6 C72 C71 123.0(10) . .
C40 C41 C42 122.2(9) . .
N2 C24 C23 122.1(11) . .
C21 C16 N1 117.2(12) . .
C17 C16 C21 120.0(9) . .
C17 C16 N1 122.8(12) . .
C68 C69 C70 117.1(9) . .
C68 C69 C64 119.8(9) . .
C64 C69 C70 123.2(9) . .
C64 C65 C66 121.6(10) . .
O3 C67 C66 124.4(8) . .
O3 C67 C68 119.4(8) . .
C66 C67 C68 116.2(9) . .
C81 C80 C79 125.4(9) . .
C63 N5 C64 120.2(10) . .
C71 C70 C69 119.7(9) . .
C61 C62 C56 123.3(14) . .
C37 C38 C32 121.4(11) . .
O6 C79 C80 122.1(10) . .
O6 C79 C78 115.9(11) . .
C80 C79 C78 121.9(10) . .
C70 C71 C72 120.2(10) . .
C31 C32 C33 119.0(10) . .
C31 C32 C38 124.5(9) . .
C33 C32 C38 116.6(10) . .
C31 C30 C25 122.4(9) . .
C31 C30 C29 120.5(10) . .
C29 C30 C25 117.0(10) . .
C13 C14 C8 122.3(13) . .
C26 C25 C30 122.0(12) . .
C16 C17 C18 122.0(10) . .
O7 C81 C80 124.2(10) . .
O7 C81 C82 115.0(11) . .
C80 C81 C82 120.8(10) . .
C29 C34 C33 121.1(9) . .
N4 C48 C47 122.0(10) . .
C49 C54 C55 124.4(10) . .
C49 C54 C53 117.1(11) . .
C55 C54 C53 118.3(12) . .
C69 C64 N5 116.0(9) . .
C65 C64 C69 118.8(9) . .
C65 C64 N5 125.2(10) . .
C76 C75 C74 127.3(11) . .
C23 C22 C21 119.6(11) . .
C8 C7 C15 118.6(9) . .
C6 C7 C15 121.0(9) . .
C6 C7 C8 120.3(10) . .
C30 C29 C28 118.5(12) . .
C34 C29 C30 120.1(10) . .
C34 C29 C28 121.4(11) . .
C4 C3 C2 118.0(13) . .
C15 N1 C16 130.7(11) . .
N1 C15 C7 135.0(11) . .
O4 C74 C75 125.0(12) . .
O4 C74 C73 111.6(14) . .
C75 C74 C73 123.4(12) . .
C54 C49 C50 121.8(11) . .
C11 C9 C8 121.4(14) . .
C10 C9 C8 119.6(11) . .
C10 C9 C11 118.9(13) . .
N5 C63 C55 122.6(11) . .
C54 C55 C63 121.2(11) . .
C56 C55 C54 121.2(11) . .
C56 C55 C63 117.4(11) . .
C36 C35 C33 120.1(11) . .
C51 C50 C49 120.1(14) . .
C14 C8 C7 123.6(10) . .
C14 C8 C9 116.6(11) . .
C7 C8 C9 119.8(11) . .
O5 C76 C75 123.9(12) . .
O5 C76 C77 115.2(13) . .
C75 C76 C77 120.9(12) . .
C51 C52 C53 121.1(12) . .
C62 C56 C55 124.2(11) . .
C62 C56 C57 117.3(12) . .
C55 C56 C57 118.4(12) . .
C25 C26 C27 121.0(14) . .
C52 C53 C54 119.5(12) . .
C58 C53 C54 119.9(13) . .
C58 C53 C52 120.6(12) . .
C7 C6 C5 119.1(11) . .
C7 C6 C1 127.9(10) . .
C1 C6 C5 112.9(10) . .
C4 C5 C6 118.6(13) . .
C10 C5 C6 118.4(11) . .
C10 C5 C4 122.9(12) . .
C2 C1 C6 126.9(13) . .
C3 C4 C5 123.1(13) . .
C53 C58 C57 122.8(12) . .
C52 C51 C50 120.3(14) . .
Gd2 O8 Gd2 109.9(2) 3_556 .
Gd5 O8 Gd2 98.55(19) . .
Gd5 O8 Gd2 110.6(2) . 3_556
C58 C57 C56 118.9(12) . .
C59 C57 C56 117.2(15) . .
C59 C57 C58 123.9(14) . .
C27 C28 C29 122.6(12) . .
C12 C11 C9 120.8(14) . .
C28 C27 C26 118.8(13) . .
N7 C84 C83 178.5(19) . .
C62 C61 C60 119.6(16) . .
C59 C60 C61 118.3(15) . .
C9 C10 C5 122.7(11) . .
C60 C59 C57 124.1(16) . .
C14 C13 C12 118.6(15) . .
C1 C2 C3 120.3(15) . .
C11 C12 C13 120.2(13) . .

loop_
_geom_bond_atom_site_label_1
_geom_bond_atom_site_label_2
_geom_bond_distance
_geom_bond_site_symmetry_2
Gd2 Gd2 3.9115(7) 3_556
Gd2 Gd5 3.5917(6) .
Gd2 Gd5 3.8736(6) 3_556
Gd2 O2 2.441(5) .
Gd2 O3 2.402(6) .
Gd2 O7 2.315(5) .
Gd2 O6 2.339(6) .
Gd2 O1 2.377(5) .
Gd2 N2 2.567(7) .
Gd2 O8 2.376(5) 3_556
Gd2 O8 2.403(5) .
Gd5 O2 2.394(5) .
Gd5 O4 2.309(6) .
Gd5 O3 2.436(6) .
Gd5 N6 2.505(7) .
Gd5 O5 2.354(7) .
Gd5 O1 2.402(5) 3_556
Gd5 N4 2.546(7) .
Gd5 O8 2.336(5) .
O2 C43 1.312(9) .
O4 C74 1.296(14) .
O3 C67 1.287(11) .
O7 C81 1.253(11) .
O6 C79 1.280(11) .
N6 C68 1.416(11) .
N6 C72 1.312(11) .
O5 C76 1.288(13) .
O1 C19 1.358(10) .
N2 C20 1.366(11) .
N2 C24 1.312(12) .
C23 C24 1.395(14) .
C23 C22 1.331(17) .
C43 C44 1.421(11) .
C43 C42 1.397(11) .
C66 C65 1.394(13) .
C66 C67 1.388(13) .
N3 C40 1.422(10) .
N3 C39 1.274(11) .
C45 C44 1.411(11) .
C45 C40 1.421(12) .
C45 C46 1.418(13) .
C19 C20 1.437(13) .
C19 C18 1.364(12) .
C31 C39 1.466(12) .
C31 C32 1.418(14) .
C31 C30 1.400(14) .
C44 N4 1.391(11) .
C42 C41 1.394(12) .
C47 C46 1.350(13) .
C47 C48 1.403(14) .
N4 C48 1.325(12) .
C37 C36 1.405(17) .
C37 C38 1.343(16) .
C36 C35 1.362(18) .
C21 C20 1.404(13) .
C21 C16 1.386(15) .
C21 C22 1.394(16) .
C40 C41 1.365(13) .
C18 C17 1.445(13) .
C33 C32 1.428(13) .
C33 C34 1.382(15) .
C33 C35 1.438(16) .
C68 C69 1.376(12) .
C68 C67 1.442(12) .
C72 C71 1.415(13) .
C16 C17 1.358(16) .
C16 N1 1.395(13) .
C69 C70 1.442(13) .
C69 C64 1.400(14) .
C65 C64 1.380(14) .
C80 C79 1.411(15) .
C80 C81 1.363(15) .
N5 C64 1.428(12) .
N5 C63 1.285(13) .
C70 C71 1.326(14) .
C62 C56 1.399(18) .
C62 C61 1.375(18) .
C38 C32 1.432(16) .
C79 C78 1.505(15) .
C30 C25 1.446(16) .
C30 C29 1.430(13) .
C14 C8 1.409(16) .
C14 C13 1.377(16) .
C25 C26 1.374(16) .
C81 C82 1.514(15) .
C34 C29 1.349(15) .
C54 C49 1.407(17) .
C54 C55 1.431(16) .
C54 C53 1.456(15) .
C75 C74 1.373(19) .
C75 C76 1.368(18) .
C7 C15 1.517(14) .
C7 C8 1.427(14) .
C7 C6 1.385(15) .
C29 C28 1.446(16) .
C3 C4 1.37(2) .
C3 C2 1.440(19) .
N1 C15 1.083(12) .
C74 C73 1.549(18) .
C49 C50 1.409(17) .
C9 C8 1.429(16) .
C9 C11 1.409(17) .
C9 C10 1.370(18) .
C63 C55 1.453(14) .
C55 C56 1.419(16) .
C50 C51 1.395(17) .
C76 C77 1.530(17) .
C52 C53 1.417(18) .
C52 C51 1.380(19) .
C56 C57 1.461(16) .
C26 C27 1.412(18) .
C53 C58 1.371(17) .
C6 C5 1.480(15) .
C6 C1 1.458(15) .
C5 C4 1.424(18) .
C5 C10 1.387(18) .
C1 C2 1.281(15) .
C58 C57 1.407(18) .
C57 C59 1.40(2) .
C28 C27 1.364(19) .
C11 C12 1.33(2) .
C84 N7 1.161(18) .
C84 C83 1.47(2) .
C61 C60 1.41(2) .
C60 C59 1.37(2) .
C13 C12 1.47(2) .

loop_
_geom_torsion_atom_site_label_1
_geom_torsion_atom_site_label_2
_geom_torsion_atom_site_label_3
_geom_torsion_atom_site_label_4
_geom_torsion
_geom_torsion_site_symmetry_1
_geom_torsion_site_symmetry_2
_geom_torsion_site_symmetry_3
_geom_torsion_site_symmetry_4
Gd2 O2 C43 C44 -155.4(6) . . . .
Gd2 O2 C43 C42 24.9(13) . . . .
Gd2 O3 C67 C66 5.3(13) . . . .
Gd2 O3 C67 C68 -175.9(5) . . . .
Gd2 O7 C81 C80 -21.3(15) . . . .
Gd2 O7 C81 C82 157.6(7) . . . .
Gd2 O6 C79 C80 14.2(14) . . . .
Gd2 O6 C79 C78 -167.4(8) . . . .
Gd2 O1 C19 C20 -29.5(9) . . . .
Gd2 O1 C19 C18 149.2(6) . . . .
Gd2 N2 C20 C19 21.0(8) . . . .
Gd2 N2 C20 C21 -157.1(7) . . . .
Gd2 N2 C24 C23 154.5(8) . . . .
Gd5 O2 C43 C44 -6.6(10) . . . .
Gd5 O2 C43 C42 173.7(6) . . . .
Gd5 O4 C74 C75 -3.4(19) . . . .
Gd5 O4 C74 C73 179.0(8) . . . .
Gd5 O3 C67 C66 157.2(7) . . . .
Gd5 O3 C67 C68 -24.0(9) . . . .
Gd5 N6 C68 C69 -158.0(6) . . . .
Gd5 N6 C68 C67 19.6(8) . . . .
Gd5 N6 C72 C71 160.9(7) . . . .
Gd5 O5 C76 C75 4.8(18) . . . .
Gd5 O5 C76 C77 -175.8(8) . . . .
Gd5 O1 C19 C20 125.0(7) 3_556 . . .
Gd5 O1 C19 C18 -56.4(10) 3_556 . . .
Gd5 N4 C48 C47 178.2(7) . . . .
O2 C43 C44 C45 -177.3(8) . . . .
O2 C43 C44 N4 0.6(12) . . . .
O2 C43 C42 C41 -178.7(8) . . . .
N6 C68 C69 C70 -5.6(12) . . . .
N6 C68 C69 C64 173.1(7) . . . .
N6 C68 C67 O3 1.9(11) . . . .
N6 C68 C67 C66 -179.2(7) . . . .
N6 C72 C71 C70 -5.2(15) . . . .
O1 C19 C20 N2 3.7(11) . . . .
O1 C19 C20 C21 -178.2(7) . . . .
O1 C19 C18 C17 178.2(7) . . . .
C43 C44 N4 Gd5 4.9(10) . . . .
C43 C44 N4 C48 -172.7(8) . . . .
C43 C42 C41 C40 -2.1(15) . . . .
C66 C65 C64 C69 -1.5(14) . . . .
C66 C65 C64 N5 179.9(9) . . . .
N3 C40 C41 C42 -177.2(8) . . . .
C45 C44 N4 Gd5 -177.1(6) . . . .
C45 C44 N4 C48 5.2(13) . . . .
C45 C40 C41 C42 -1.5(14) . . . .
C19 C18 C17 C16 1.6(14) . . . .
C31 C30 C25 C26 177.7(11) . . . .
C31 C30 C29 C34 1.1(15) . . . .
C31 C30 C29 C28 -179.4(9) . . . .
C44 C43 C42 C41 1.6(13) . . . .
C44 C45 C40 N3 -178.7(8) . . . .
C44 C45 C40 C41 5.4(13) . . . .
C44 C45 C46 C47 1.4(14) . . . .
C44 N4 C48 C47 -4.4(15) . . . .
C42 C43 C44 C45 2.4(12) . . . .
C42 C43 C44 N4 -179.7(8) . . . .
C37 C36 C35 C33 7(2) . . . .
C37 C38 C32 C31 -178.4(12) . . . .
C37 C38 C32 C33 3.4(18) . . . .
C36 C37 C38 C32 2(2) . . . .
C21 C16 C17 C18 0.2(14) . . . .
C21 C16 N1 C15 -121.7(18) . . . .
C20 N2 C24 C23 -1.3(13) . . . .
C20 C19 C18 C17 -3.2(12) . . . .
C20 C21 C16 C17 -0.4(14) . . . .
C20 C21 C16 N1 -177.1(8) . . . .
C20 C21 C22 C23 -0.5(15) . . . .
C40 N3 C39 C31 178.3(8) . . . .
C40 C45 C44 C43 -5.9(13) . . . .
C40 C45 C44 N4 176.3(8) . . . .
C40 C45 C46 C47 -178.5(9) . . . .
C18 C19 C20 N2 -175.0(7) . . . .
C18 C19 C20 C21 3.1(12) . . . .
C33 C34 C29 C30 -0.8(16) . . . .
C33 C34 C29 C28 179.8(10) . . . .
C46 C45 C44 C43 174.2(8) . . . .
C46 C45 C44 N4 -3.6(13) . . . .
C46 C45 C40 N3 1.3(13) . . . .
C46 C45 C40 C41 -174.7(9) . . . .
C46 C47 C48 N4 2.3(17) . . . .
C39 N3 C40 C45 151.9(9) . . . .
C39 N3 C40 C41 -32.3(13) . . . .
C39 C31 C32 C33 179.0(9) . . . .
C39 C31 C32 C38 0.9(16) . . . .
C39 C31 C30 C25 3.4(14) . . . .
C39 C31 C30 C29 -179.7(9) . . . .
C68 N6 C72 C71 -0.8(12) . . . .
C68 C69 C70 C71 -0.5(13) . . . .
C68 C69 C64 C65 5.8(13) . . . .
C68 C69 C64 N5 -175.5(8) . . . .
C72 N6 C68 C69 6.2(11) . . . .
C72 N6 C68 C67 -176.2(7) . . . .
C24 N2 C20 C19 -179.8(8) . . . .
C24 N2 C20 C21 2.2(12) . . . .
C24 C23 C22 C21 1.3(17) . . . .
C16 C21 C20 N2 176.7(8) . . . .
C16 C21 C20 C19 -1.3(13) . . . .
C16 C21 C22 C23 -178.4(10) . . . .
C16 N1 C15 C7 179.5(13) . . . .
C69 C68 C67 O3 179.5(7) . . . .
C69 C68 C67 C66 -1.6(12) . . . .
C69 C70 C71 C72 5.7(15) . . . .
C65 C66 C67 O3 -175.2(8) . . . .
C65 C66 C67 C68 6.0(12) . . . .
C67 C66 C65 C64 -4.6(14) . . . .
C67 C68 C69 C70 177.0(8) . . . .
C67 C68 C69 C64 -4.3(12) . . . .
N5 C63 C55 C54 -23.9(16) . . . .
N5 C63 C55 C56 151.1(11) . . . .
C70 C69 C64 C65 -175.6(9) . . . .
C70 C69 C64 N5 3.2(13) . . . .
C62 C56 C57 C58 176.0(10) . . . .
C62 C56 C57 C59 -4.3(16) . . . .
C62 C61 C60 C59 -1(2) . . . .
C38 C37 C36 C35 -7(2) . . . .
C79 C80 C81 O7 -7.8(16) . . . .
C79 C80 C81 C82 173.3(10) . . . .
C32 C31 C39 N3 25.2(15) . . . .
C32 C31 C30 C25 -177.7(10) . . . .
C32 C31 C30 C29 -0.8(14) . . . .
C32 C33 C34 C29 0.2(16) . . . .
C32 C33 C35 C36 -1.9(19) . . . .
C30 C31 C39 N3 -156.0(9) . . . .
C30 C31 C32 C33 0.2(14) . . . .
C30 C31 C32 C38 -178.0(10) . . . .
C30 C25 C26 C27 0(2) . . . .
C30 C29 C28 C27 3.8(18) . . . .
C14 C13 C12 C11 -1(2) . . . .
C25 C30 C29 C34 178.2(10) . . . .
C25 C30 C29 C28 -2.3(15) . . . .
C25 C26 C27 C28 2(2) . . . .
C17 C16 N1 C15 62(2) . . . .
C81 C80 C79 O6 11.0(16) . . . .
C81 C80 C79 C78 -167.3(11) . . . .
C34 C33 C32 C31 0.1(15) . . . .
C34 C33 C32 C38 178.4(10) . . . .
C34 C33 C35 C36 176.5(13) . . . .
C34 C29 C28 C27 -176.7(12) . . . .
C48 C47 C46 C45 -0.7(16) . . . .
C54 C49 C50 C51 -2(2) . . . .
C54 C55 C56 C62 -173.2(11) . . . .
C54 C55 C56 C57 7.9(15) . . . .
C54 C53 C58 C57 5.5(18) . . . .
C64 C69 C70 C71 -179.2(9) . . . .
C64 N5 C63 C55 -175.4(9) . . . .
C22 C23 C24 N2 -0.5(17) . . . .
C22 C21 C20 N2 -1.3(13) . . . .
C22 C21 C20 C19 -179.3(8) . . . .
C22 C21 C16 C17 177.5(10) . . . .
C22 C21 C16 N1 0.7(15) . . . .
C7 C6 C5 C4 178.2(11) . . . .
C7 C6 C5 C10 -0.1(16) . . . .
C7 C6 C1 C2 -179.3(13) . . . .
C29 C30 C25 C26 0.6(17) . . . .
C29 C28 C27 C26 -3(2) . . . .
N1 C16 C17 C18 176.8(9) . . . .
C15 C7 C8 C14 2.7(16) . . . .
C15 C7 C8 C9 -178.4(10) . . . .
C15 C7 C6 C5 177.5(10) . . . .
C15 C7 C6 C1 -2.7(18) . . . .
C74 C75 C76 O5 -2(2) . . . .
C74 C75 C76 C77 178.4(14) . . . .
C49 C54 C55 C63 -13.9(17) . . . .
C49 C54 C55 C56 171.2(11) . . . .
C49 C54 C53 C52 0.4(16) . . . .
C49 C54 C53 C58 -178.3(11) . . . .
C49 C50 C51 C52 0(2) . . . .
C9 C11 C12 C13 0(2) . . . .
C63 N5 C64 C69 148.4(10) . . . .
C63 N5 C64 C65 -32.9(15) . . . .
C63 C55 C56 C62 11.8(16) . . . .
C63 C55 C56 C57 -167.2(9) . . . .
C55 C54 C49 C50 -173.4(11) . . . .
C55 C54 C53 C52 176.1(11) . . . .
C55 C54 C53 C58 -2.6(16) . . . .
C55 C56 C57 C58 -5.0(15) . . . .
C55 C56 C57 C59 174.8(11) . . . .
C35 C33 C32 C31 178.5(10) . . . .
C35 C33 C32 C38 -3.2(15) . . . .
C35 C33 C34 C29 -178.2(11) . . . .
C8 C14 C13 C12 0(2) . . . .
C8 C7 C15 N1 -2(2) . . . .
C8 C7 C6 C5 -0.4(16) . . . .
C8 C7 C6 C1 179.3(11) . . . .
C8 C9 C11 C12 1(2) . . . .
C8 C9 C10 C5 -2.3(19) . . . .
C76 C75 C74 O4 1(2) . . . .
C76 C75 C74 C73 178.8(13) . . . .
C52 C53 C58 C57 -173.1(11) . . . .
C56 C62 C61 C60 1(2) . . . .
C56 C57 C59 C60 4(2) . . . .
C53 C54 C49 C50 2.1(17) . . . .
C53 C54 C55 C63 170.7(10) . . . .
C53 C54 C55 C56 -4.2(15) . . . .
C53 C52 C51 C50 3(2) . . . .
C53 C58 C57 C56 -1.7(17) . . . .
C53 C58 C57 C59 178.5(12) . . . .
C6 C7 C15 N1 -179.6(17) . . . .
C6 C7 C8 C14 -179.4(11) . . . .
C6 C7 C8 C9 -0.4(16) . . . .
C6 C5 C4 C3 2(2) . . . .
C6 C5 C10 C9 1.4(19) . . . .
C6 C1 C2 C3 1(2) . . . .
C5 C6 C1 C2 0.4(19) . . . .
C1 C6 C5 C4 -1.6(15) . . . .
C1 C6 C5 C10 -179.8(11) . . . .
C4 C3 C2 C1 -1(2) . . . .
C4 C5 C10 C9 -176.8(12) . . . .
C58 C57 C59 C60 -175.9(14) . . . .
C51 C52 C53 C54 -3(2) . . . .
C51 C52 C53 C58 175.9(13) . . . .
C11 C9 C8 C14 -2.1(17) . . . .
C11 C9 C8 C7 178.9(11) . . . .
C11 C9 C10 C5 -179.5(12) . . . .
C61 C62 C56 C55 -177.1(11) . . . .
C61 C62 C56 C57 1.9(18) . . . .
C61 C60 C59 C57 -2(2) . . . .
C10 C9 C8 C14 -179.3(11) . . . .
C10 C9 C8 C7 1.7(17) . . . .
C10 C9 C11 C12 178.6(14) . . . .
C10 C5 C4 C3 179.7(13) . . . .
C13 C14 C8 C7 -179.8(12) . . . .
C13 C14 C8 C9 1.2(18) . . . .
C2 C3 C4 C5 0(2) . . . .
